data_1547756
loop_
_publ_author_name
'Kai-Jen Chen'
'Ya-Ching Tsai'
'Yuji Suzaki'
'Kohtaro Osakada'
'Atsushi Miura'
'Masaki Horie'

_publ_section_title
;
 Rapid and reversible photoinduced switching of a rotaxane crystal
;
_journal_name_full 'Nature Communications'
_journal_page_first 13321
_journal_paper_doi 10.1038/ncomms13321
_journal_volume 7
_journal_year 2016
_chemical_formula_sum 'C43 H54 F6 Fe N O8 P'
_chemical_formula_weight 913.69
_space_group_crystal_system triclinic
_space_group_IT_number 2
_space_group_name_Hall '-P 1'
_space_group_name_H-M_alt 'P -1'
_symmetry_space_group_name_Hall '-P 1'
_symmetry_space_group_name_H-M 'P -1'
_atom_sites_solution_hydrogens geom
_cell_angle_alpha 87.290(8)
_cell_angle_beta 80.485(9)
_cell_angle_gamma 88.650(8)
_cell_formula_units_Z 2
_cell_length_a 10.391(2)
_cell_length_b 11.288(3)
_cell_length_c 19.483(4)
_cell_measurement_reflns_used 2813
_cell_measurement_temperature 296(2)
_cell_measurement_theta_max 25
_cell_measurement_theta_min 2.5
_cell_volume 2251.0(9)
_computing_cell_refinement 'SAINT V8.34A (Bruker AXS Inc., 2013)'
_computing_data_collection 'APEX2 (Bruker AXS, 2010)'
_computing_data_reduction 'SAINT V8.34A (Bruker AXS Inc., 2013)'
_computing_molecular_graphics 'SHELXTL (Sheldrick, 2008)'
_computing_publication_material SHELXTL
_computing_structure_refinement 'SHELXL-2014/6 (Sheldrick, 2014)'
_diffrn_ambient_temperature 296(2)
_diffrn_detector_area_resol_mean 8.3333
_diffrn_measured_fraction_theta_full 0.987
_diffrn_measured_fraction_theta_max 0.965
_diffrn_measurement_device_type 'Bruker APEX-II CCD'
_diffrn_measurement_method '\f and \w scans'
_diffrn_radiation_type MoK\a
_diffrn_radiation_wavelength 0.71073
_diffrn_reflns_av_R_equivalents 0.0917
_diffrn_reflns_av_unetI/netI 0.1169
_diffrn_reflns_Laue_measured_fraction_full 0.987
_diffrn_reflns_Laue_measured_fraction_max 0.965
_diffrn_reflns_limit_h_max 12
_diffrn_reflns_limit_h_min -11
_diffrn_reflns_limit_k_max 13
_diffrn_reflns_limit_k_min -14
_diffrn_reflns_limit_l_max 24
_diffrn_reflns_limit_l_min -24
_diffrn_reflns_number 33407
_diffrn_reflns_point_group_measured_fraction_full 0.987
_diffrn_reflns_point_group_measured_fraction_max 0.965
_diffrn_reflns_theta_full 25.242
_diffrn_reflns_theta_max 26.441
_diffrn_reflns_theta_min 1.061
_exptl_absorpt_coefficient_mu 0.446
_exptl_absorpt_correction_T_max 0.9486
_exptl_absorpt_correction_T_min 0.8497
_exptl_absorpt_correction_type multi-scan
_exptl_absorpt_process_details 'SADABS V2014/4 (Bruker AXS Inc.)'
_exptl_crystal_colour yellow
_exptl_crystal_density_diffrn 1.348
_exptl_crystal_density_method 'not measured'
_exptl_crystal_description tabullar
_exptl_crystal_F_000 956
_exptl_crystal_size_max 0.35
_exptl_crystal_size_mid 0.30
_exptl_crystal_size_min 0.10
_refine_diff_density_max 0.464
_refine_diff_density_min -0.367
_refine_diff_density_rms 0.109
_refine_ls_extinction_coef .
_refine_ls_extinction_method none
_refine_ls_goodness_of_fit_ref 0.945
_refine_ls_hydrogen_treatment constr
_refine_ls_matrix_type full
_refine_ls_number_parameters 542
_refine_ls_number_reflns 8934
_refine_ls_number_restraints 0
_refine_ls_restrained_S_all 0.945
_refine_ls_R_factor_all 0.1561
_refine_ls_R_factor_gt 0.0658
_refine_ls_shift/su_max 0.001
_refine_ls_shift/su_mean 0.000
_refine_ls_structure_factor_coef Fsqd
_refine_ls_weighting_details 'w=1/[\s^2^(Fo^2^)+(0.1288P)^2^] where P=(Fo^2^+2Fc^2^)/3'
_refine_ls_weighting_scheme calc
_refine_ls_wR_factor_gt 0.1825
_refine_ls_wR_factor_ref 0.2536
_reflns_Friedel_coverage 0.000
_reflns_Friedel_fraction_full .
_reflns_Friedel_fraction_max .
_reflns_number_gt 4037
_reflns_number_total 8934
_reflns_threshold_expression 'I > 2\s(I)'
_cod_data_source_file rotaxane74mW.cif
_cod_data_source_block 140639_220_0m
_cod_original_cell_volume 2250.8(9)
_cod_database_code 1547756
_shelx_space_group_comment
;
The symmetry employed for this shelxl refinement is uniquely defined
by the following loop, which should always be used as a source of
symmetry information in preference to the above space-group names.
They are only intended as comments.
;
_shelxl_version_number 2014/6

loop_
_space_group_symop_operation_xyz
'x, y, z'
'-x, -y, -z'

loop_
_atom_site_label
_atom_site_type_symbol
_atom_site_fract_x
_atom_site_fract_y
_atom_site_fract_z
_atom_site_U_iso_or_equiv
_atom_site_adp_type
_atom_site_occupancy
_atom_site_site_symmetry_order
_atom_site_calc_flag
_atom_site_refinement_flags_posn
_atom_site_refinement_flags_adp
_atom_site_refinement_flags_occupancy
_atom_site_disorder_assembly
_atom_site_disorder_group
Fe1 Fe 0.31967(7) 0.36481(6) 0.43047(3) 0.0676(3) Uani 1 1 d . . . . .
N1 N 0.4085(4) 0.2631(3) 0.21291(16) 0.0607(9) Uani 1 1 d . . . . .
H1A H 0.3239 0.2598 0.2106 0.073 Uiso 1 1 calc R U . . .
H1B H 0.4382 0.3317 0.1926 0.073 Uiso 1 1 calc R U . . .
C1 C 0.4265(4) 0.2582(4) 0.2881(2) 0.0592(11) Uani 1 1 d . . . . .
H1C H 0.3846 0.1880 0.3114 0.071 Uiso 1 1 calc R U . . .
H1D H 0.5189 0.2515 0.2905 0.071 Uiso 1 1 calc R U . . .
C2 C 0.4791(5) 0.1631(4) 0.1745(2) 0.0694(13) Uani 1 1 d . . . . .
H2A H 0.4602 0.0896 0.2018 0.083 Uiso 1 1 calc R U . . .
H2B H 0.5724 0.1757 0.1690 0.083 Uiso 1 1 calc R U . . .
C3 C 0.4411(5) 0.1515(4) 0.1037(2) 0.0638(12) Uani 1 1 d . . . . .
C4 C 0.3648(5) 0.0595(5) 0.0920(3) 0.0751(14) Uani 1 1 d . . . . .
H4 H 0.3359 0.0042 0.1279 0.090 Uiso 1 1 calc R U . . .
C5 C 0.3305(5) 0.0489(5) 0.0265(3) 0.0861(16) Uani 1 1 d . . . . .
H5 H 0.2797 -0.0145 0.0190 0.103 Uiso 1 1 calc R U . . .
C6 C 0.3699(6) 0.1295(6) -0.0272(3) 0.0840(16) Uani 1 1 d . . . . .
C7 C 0.4456(7) 0.2214(6) -0.0145(3) 0.0980(18) Uani 1 1 d . . . . .
H7 H 0.4738 0.2774 -0.0500 0.118 Uiso 1 1 calc R U . . .
C8 C 0.4804(6) 0.2316(5) 0.0499(2) 0.0830(15) Uani 1 1 d . . . . .
H8 H 0.5320 0.2946 0.0571 0.100 Uiso 1 1 calc R U . . .
C9 C 0.3294(7) 0.1158(7) -0.0978(3) 0.121(2) Uani 1 1 d . . . . .
H9A H 0.2620 0.1730 -0.1041 0.182 Uiso 1 1 calc R U . . .
H9B H 0.2972 0.0373 -0.1000 0.182 Uiso 1 1 calc R U . . .
H9C H 0.4034 0.1284 -0.1338 0.182 Uiso 1 1 calc R U . . .
C10 C 0.3709(4) 0.3652(4) 0.3255(2) 0.0564(11) Uani 1 1 d . . . . .
C11 C 0.2375(5) 0.3967(4) 0.3435(2) 0.0700(13) Uani 1 1 d . . . . .
H11 H 0.1679 0.3565 0.3315 0.084 Uiso 1 1 calc R U . . .
C12 C 0.2277(6) 0.5000(5) 0.3828(3) 0.0833(16) Uani 1 1 d . . . . .
H12 H 0.1507 0.5387 0.4015 0.100 Uiso 1 1 calc R U . . .
C13 C 0.3536(7) 0.5333(5) 0.3884(3) 0.0883(17) Uani 1 1 d . . . . .
H13 H 0.3751 0.5989 0.4111 0.106 Uiso 1 1 calc R U . . .
C14 C 0.4433(5) 0.4507(4) 0.3537(2) 0.0716(13) Uani 1 1 d . . . . .
H14 H 0.5337 0.4521 0.3501 0.086 Uiso 1 1 calc R U . . .
C15 C 0.3624(8) 0.1995(6) 0.4660(3) 0.102(2) Uani 1 1 d . . . . .
H15 H 0.3995 0.1388 0.4382 0.123 Uiso 1 1 calc R U . . .
C16 C 0.2290(7) 0.2226(7) 0.4853(3) 0.107(2) Uani 1 1 d . . . . .
H16 H 0.1619 0.1800 0.4725 0.128 Uiso 1 1 calc R U . . .
C17 C 0.2136(7) 0.3210(7) 0.5274(3) 0.106(2) Uani 1 1 d . . . . .
H17 H 0.1349 0.3543 0.5482 0.128 Uiso 1 1 calc R U . . .
C18 C 0.3374(8) 0.3596(6) 0.5325(3) 0.107(2) Uani 1 1 d . . . . .
H18 H 0.3558 0.4250 0.5563 0.128 Uiso 1 1 calc R U . . .
C19 C 0.4306(7) 0.2834(7) 0.4957(3) 0.108(2) Uani 1 1 d . . . . .
H19 H 0.5207 0.2880 0.4919 0.129 Uiso 1 1 calc R U . . .
O1 O 0.1088(3) 0.1796(3) 0.20249(19) 0.0792(10) Uani 1 1 d . . . . .
O2 O 0.2266(4) 0.0371(4) 0.3068(2) 0.1100(14) Uani 1 1 d . . . . .
O4 O 0.6874(4) 0.0902(3) 0.3450(2) 0.0932(11) Uani 1 1 d . . . . .
O5 O 0.7644(3) 0.2869(3) 0.28088(18) 0.0784(10) Uani 1 1 d . . . . .
O6 O 0.6454(3) 0.4187(3) 0.17389(18) 0.0807(10) Uani 1 1 d . . . . .
O7 O 0.4157(3) 0.5152(3) 0.14628(18) 0.0785(10) Uani 1 1 d . . . . .
O8 O 0.1901(3) 0.3756(3) 0.13676(18) 0.0799(10) Uani 1 1 d . . . . .
C20 C 0.0870(6) 0.3322(7) 0.0366(3) 0.108(2) Uani 1 1 d . . . . .
H20 H 0.1155 0.4024 0.0124 0.129 Uiso 1 1 calc R U . . .
C21 C 0.0115(7) 0.2507(10) 0.0073(4) 0.127(3) Uani 1 1 d . . . . .
H21 H -0.0096 0.2671 -0.0367 0.153 Uiso 1 1 calc R U . . .
C22 C -0.0294(8) 0.1504(8) 0.0428(5) 0.132(3) Uani 1 1 d . . . . .
H22 H -0.0790 0.0985 0.0226 0.159 Uiso 1 1 calc R U . . .
C23 C -0.0007(6) 0.1217(6) 0.1074(4) 0.108(2) Uani 1 1 d . . . . .
H23 H -0.0302 0.0512 0.1307 0.129 Uiso 1 1 calc R U . . .
C24 C 0.0734(5) 0.1992(5) 0.1382(3) 0.0792(15) Uani 1 1 d . . . . .
C25 C 0.0493(5) 0.0787(5) 0.2443(3) 0.0889(17) Uani 1 1 d . . . . .
H25A H 0.0741 0.0059 0.2206 0.107 Uiso 1 1 calc R U . . .
H25B H -0.0450 0.0869 0.2510 0.107 Uiso 1 1 calc R U . . .
C26 C 0.0946(6) 0.0743(5) 0.3127(3) 0.0906(17) Uani 1 1 d . . . . .
H26A H 0.0846 0.1524 0.3318 0.109 Uiso 1 1 calc R U . . .
H26B H 0.0408 0.0200 0.3446 0.109 Uiso 1 1 calc R U . . .
C31 C 0.7539(5) 0.1635(5) 0.3816(3) 0.0795(15) Uani 1 1 d . . . . .
C32 C 0.7807(6) 0.1410(7) 0.4489(3) 0.104(2) Uani 1 1 d . . . . .
H32 H 0.7534 0.0710 0.4735 0.125 Uiso 1 1 calc R U . . .
C33 C 0.8486(7) 0.2240(8) 0.4791(3) 0.116(2) Uani 1 1 d . . . . .
H33 H 0.8687 0.2079 0.5234 0.140 Uiso 1 1 calc R U . . .
C34 C 0.8854(6) 0.3271(7) 0.4448(3) 0.106(2) Uani 1 1 d . . . . .
H34 H 0.9285 0.3826 0.4662 0.127 Uiso 1 1 calc R U . . .
C35 C 0.8600(5) 0.3510(5) 0.3789(3) 0.0864(16) Uani 1 1 d . . . . .
H35 H 0.8875 0.4221 0.3555 0.104 Uiso 1 1 calc R U . . .
C36 C 0.7938(5) 0.2707(5) 0.3463(3) 0.0712(13) Uani 1 1 d . . . . .
C37 C 0.8254(5) 0.3827(5) 0.2377(3) 0.0750(14) Uani 1 1 d . . . . .
H37A H 0.9196 0.3733 0.2315 0.090 Uiso 1 1 calc R U . . .
H37B H 0.8014 0.4577 0.2590 0.090 Uiso 1 1 calc R U . . .
C38 C 0.7791(5) 0.3796(5) 0.1690(3) 0.0816(15) Uani 1 1 d . . . . .
H38A H 0.8336 0.4303 0.1350 0.098 Uiso 1 1 calc R U . . .
H38B H 0.7877 0.2994 0.1530 0.098 Uiso 1 1 calc R U . . .
C39 C 0.6316(5) 0.5444(5) 0.1615(3) 0.0871(17) Uani 1 1 d . . . . .
H39A H 0.6587 0.5649 0.1124 0.105 Uiso 1 1 calc R U . . .
H39B H 0.6867 0.5860 0.1877 0.105 Uiso 1 1 calc R U . . .
C40 C 0.4941(6) 0.5798(5) 0.1832(3) 0.0800(15) Uani 1 1 d . . . . .
H40A H 0.4686 0.5637 0.2328 0.096 Uiso 1 1 calc R U . . .
H40B H 0.4829 0.6641 0.1734 0.096 Uiso 1 1 calc R U . . .
C41 C 0.2847(5) 0.5583(5) 0.1552(3) 0.0916(18) Uani 1 1 d . . . . .
H41A H 0.2829 0.6428 0.1438 0.110 Uiso 1 1 calc R U . . .
H41B H 0.2432 0.5449 0.2032 0.110 Uiso 1 1 calc R U . . .
C42 C 0.2144(5) 0.4943(5) 0.1083(3) 0.0958(18) Uani 1 1 d . . . . .
H42A H 0.1325 0.5348 0.1043 0.115 Uiso 1 1 calc R U . . .
H42B H 0.2667 0.4921 0.0623 0.115 Uiso 1 1 calc R U . . .
C43 C 0.1175(5) 0.3036(6) 0.1033(3) 0.0823(16) Uani 1 1 d . . . . .
P1 P 0.94735(14) 0.72531(13) 0.24642(8) 0.0808(5) Uani 1 1 d . . . . .
F1 F 0.8080(3) 0.6804(3) 0.2815(2) 0.1366(15) Uani 1 1 d . . . . .
F2 F 1.0864(3) 0.7701(4) 0.2125(2) 0.1472(16) Uani 1 1 d . . . . .
F3 F 0.8834(5) 0.8334(4) 0.2111(3) 0.176(2) Uani 1 1 d . . . . .
F4 F 0.9477(4) 0.8077(4) 0.3084(2) 0.1641(19) Uani 1 1 d . . . . .
F5 F 1.0089(5) 0.6175(4) 0.2813(3) 0.180(2) Uani 1 1 d . . . . .
F6 F 0.9419(5) 0.6467(4) 0.1832(2) 0.1616(19) Uani 1 1 d . . . . .
C27 C 0.2487(6) -0.0786(6) 0.3239(4) 0.111(2) Uani 1 1 d . . . . .
H27A H 0.2102 -0.1264 0.2927 0.133 Uiso 1 1 calc R U . . .
H27B H 0.2022 -0.0955 0.3706 0.133 Uiso 1 1 calc R U . . .
O3 O 0.4707(5) -0.0508(4) 0.3250(4) 0.178(3) Uani 1 1 d . . . . .
C28 C 0.3797(7) -0.1168(6) 0.3219(4) 0.126(3) Uani 1 1 d . . . . .
H28A H 0.3792 -0.1758 0.3598 0.151 Uiso 1 1 calc R U . . .
H28B H 0.4035 -0.1585 0.2791 0.151 Uiso 1 1 calc R U . . .
C29 C 0.6001(6) -0.0928(5) 0.3226(4) 0.117(2) Uani 1 1 d . . . . .
H29A H 0.6481 -0.0805 0.2757 0.140 Uiso 1 1 calc R U . . .
H29B H 0.6002 -0.1772 0.3345 0.140 Uiso 1 1 calc R U . . .
C30 C 0.6640(6) -0.0298(5) 0.3717(4) 0.102(2) Uani 1 1 d . . . . .
H30A H 0.6085 -0.0298 0.4169 0.122 Uiso 1 1 calc R U . . .
H30B H 0.7459 -0.0692 0.3771 0.122 Uiso 1 1 calc R U . . .

loop_
_atom_site_aniso_label
_atom_site_aniso_U_11
_atom_site_aniso_U_22
_atom_site_aniso_U_33
_atom_site_aniso_U_23
_atom_site_aniso_U_13
_atom_site_aniso_U_12
Fe1 0.0805(5) 0.0764(5) 0.0468(4) -0.0074(3) -0.0132(3) 0.0070(4)
N1 0.074(2) 0.062(2) 0.0483(19) -0.0024(17) -0.0160(18) 0.0037(19)
C1 0.068(3) 0.063(3) 0.048(2) 0.001(2) -0.014(2) -0.002(2)
C2 0.084(3) 0.070(3) 0.054(3) -0.015(2) -0.011(2) 0.012(3)
C3 0.078(3) 0.060(3) 0.052(3) -0.010(2) -0.006(2) 0.012(3)
C4 0.082(3) 0.075(4) 0.067(3) -0.009(3) -0.008(3) -0.005(3)
C5 0.082(4) 0.088(4) 0.094(4) -0.031(3) -0.024(3) -0.002(3)
C6 0.104(4) 0.092(4) 0.059(3) -0.015(3) -0.021(3) 0.026(3)
C7 0.144(5) 0.090(4) 0.060(3) 0.003(3) -0.017(3) -0.001(4)
C8 0.119(4) 0.074(4) 0.058(3) -0.007(3) -0.018(3) -0.007(3)
C9 0.144(6) 0.156(7) 0.076(4) -0.038(4) -0.052(4) 0.031(5)
C10 0.069(3) 0.057(3) 0.044(2) -0.004(2) -0.012(2) -0.001(2)
C11 0.077(3) 0.078(4) 0.059(3) -0.005(3) -0.021(2) 0.000(3)
C12 0.102(4) 0.086(4) 0.064(3) -0.013(3) -0.021(3) 0.022(3)
C13 0.138(5) 0.064(4) 0.069(3) -0.014(3) -0.035(3) 0.003(3)
C14 0.087(3) 0.067(3) 0.063(3) -0.005(2) -0.016(3) -0.020(3)
C15 0.154(7) 0.095(5) 0.055(3) 0.013(3) -0.019(4) 0.027(4)
C16 0.117(6) 0.125(6) 0.075(4) 0.027(4) -0.016(4) -0.011(5)
C17 0.103(5) 0.149(7) 0.059(3) 0.009(4) 0.006(3) 0.019(5)
C18 0.142(6) 0.130(6) 0.052(3) -0.019(3) -0.027(4) 0.024(5)
C19 0.111(5) 0.151(6) 0.065(4) 0.009(4) -0.034(4) 0.031(5)
O1 0.072(2) 0.071(2) 0.099(3) -0.006(2) -0.023(2) -0.0061(18)
O2 0.078(3) 0.082(3) 0.167(4) 0.037(3) -0.021(3) -0.009(2)
O4 0.087(3) 0.081(3) 0.113(3) 0.034(2) -0.029(2) -0.008(2)
O5 0.076(2) 0.074(2) 0.088(2) 0.0221(19) -0.0261(18) -0.0100(18)
O6 0.072(2) 0.075(2) 0.096(3) 0.0198(19) -0.0230(19) -0.0068(18)
O7 0.063(2) 0.074(2) 0.099(3) -0.0113(19) -0.0129(18) 0.0105(18)
O8 0.070(2) 0.081(3) 0.089(2) 0.008(2) -0.0180(19) -0.0008(18)
C20 0.083(4) 0.151(6) 0.090(4) 0.001(4) -0.019(3) 0.018(4)
C21 0.097(5) 0.189(9) 0.108(6) -0.045(6) -0.047(4) 0.021(5)
C22 0.116(6) 0.140(8) 0.156(8) -0.046(6) -0.054(6) 0.000(5)
C23 0.094(4) 0.113(5) 0.128(6) -0.036(4) -0.046(4) 0.006(4)
C24 0.058(3) 0.088(4) 0.096(4) -0.012(3) -0.023(3) 0.002(3)
C25 0.068(3) 0.073(4) 0.123(5) -0.002(3) -0.008(3) -0.008(3)
C26 0.079(4) 0.088(4) 0.103(4) 0.006(3) -0.013(3) -0.008(3)
C31 0.064(3) 0.087(4) 0.083(4) 0.017(3) -0.004(3) 0.005(3)
C32 0.102(5) 0.121(6) 0.082(4) 0.035(4) -0.005(4) -0.003(4)
C33 0.114(5) 0.168(8) 0.068(4) 0.004(5) -0.020(4) -0.001(5)
C34 0.105(5) 0.133(6) 0.083(4) -0.009(4) -0.021(4) -0.006(4)
C35 0.086(4) 0.094(4) 0.081(4) -0.009(3) -0.016(3) -0.005(3)
C36 0.058(3) 0.084(4) 0.067(3) 0.005(3) -0.001(2) 0.010(3)
C37 0.062(3) 0.074(4) 0.087(4) 0.013(3) -0.011(3) -0.004(3)
C38 0.067(3) 0.095(4) 0.081(4) 0.012(3) -0.009(3) 0.000(3)
C39 0.086(4) 0.067(4) 0.114(4) 0.026(3) -0.041(3) -0.018(3)
C40 0.101(4) 0.061(3) 0.078(3) 0.002(3) -0.017(3) 0.000(3)
C41 0.075(4) 0.064(4) 0.130(5) 0.004(3) -0.003(3) 0.008(3)
C42 0.074(4) 0.089(4) 0.121(5) 0.025(4) -0.015(3) 0.010(3)
C43 0.064(3) 0.105(5) 0.080(4) -0.021(3) -0.015(3) 0.016(3)
P1 0.0751(10) 0.0690(10) 0.0985(11) -0.0137(8) -0.0117(8) -0.0042(7)
F1 0.100(3) 0.123(3) 0.179(4) -0.044(3) 0.017(2) -0.037(2)
F2 0.094(3) 0.126(3) 0.207(4) -0.053(3) 0.033(3) -0.033(2)
F3 0.155(4) 0.142(4) 0.229(5) 0.049(4) -0.040(4) 0.021(3)
F4 0.149(3) 0.181(4) 0.161(4) -0.089(3) 0.006(3) -0.061(3)
F5 0.146(4) 0.150(4) 0.244(6) 0.066(4) -0.055(4) 0.023(3)
F6 0.177(4) 0.168(4) 0.136(3) -0.065(3) 0.011(3) -0.068(3)
C27 0.091(5) 0.085(5) 0.163(6) 0.031(4) -0.047(4) -0.020(4)
O3 0.083(3) 0.069(3) 0.390(9) 0.035(4) -0.078(4) -0.009(3)
C28 0.121(6) 0.066(4) 0.196(8) 0.026(4) -0.052(5) -0.017(4)
C29 0.091(5) 0.059(4) 0.201(8) 0.024(4) -0.039(5) 0.009(3)
C30 0.082(4) 0.076(4) 0.140(6) 0.038(4) -0.008(4) 0.005(3)

loop_
_atom_type_symbol
_atom_type_description
_atom_type_scat_dispersion_real
_atom_type_scat_dispersion_imag
_atom_type_scat_source
C C 0.0033 0.0016 'International Tables Vol C Tables 4.2.6.8 and 6.1.1.4'
H H 0.0000 0.0000 'International Tables Vol C Tables 4.2.6.8 and 6.1.1.4'
N N 0.0061 0.0033 'International Tables Vol C Tables 4.2.6.8 and 6.1.1.4'
O O 0.0106 0.0060 'International Tables Vol C Tables 4.2.6.8 and 6.1.1.4'
F F 0.0171 0.0103 'International Tables Vol C Tables 4.2.6.8 and 6.1.1.4'
P P 0.1023 0.0942 'International Tables Vol C Tables 4.2.6.8 and 6.1.1.4'
Fe Fe 0.3463 0.8444 'International Tables Vol C Tables 4.2.6.8 and 6.1.1.4'

loop_
_geom_angle_atom_site_label_1
_geom_angle_atom_site_label_2
_geom_angle_atom_site_label_3
_geom_angle
_geom_angle_site_symmetry_1
_geom_angle_site_symmetry_3
C18 Fe1 C15 67.8(3) . .
C18 Fe1 C10 159.8(3) . .
C15 Fe1 C10 105.8(2) . .
C18 Fe1 C14 124.4(3) . .
C15 Fe1 C14 121.1(3) . .
C10 Fe1 C14 41.07(17) . .
C18 Fe1 C19 40.6(3) . .
C15 Fe1 C19 40.3(3) . .
C10 Fe1 C19 122.2(2) . .
C14 Fe1 C19 107.0(3) . .
C18 Fe1 C11 158.8(3) . .
C15 Fe1 C11 123.0(3) . .
C10 Fe1 C11 40.76(18) . .
C14 Fe1 C11 68.3(2) . .
C19 Fe1 C11 158.9(3) . .
C18 Fe1 C16 67.1(3) . .
C15 Fe1 C16 40.1(3) . .
C10 Fe1 C16 121.2(3) . .
C14 Fe1 C16 156.8(3) . .
C19 Fe1 C16 67.5(3) . .
C11 Fe1 C16 108.2(2) . .
C18 Fe1 C12 123.7(2) . .
C15 Fe1 C12 160.2(3) . .
C10 Fe1 C12 68.66(19) . .
C14 Fe1 C12 68.0(2) . .
C19 Fe1 C12 158.6(3) . .
C11 Fe1 C12 40.63(19) . .
C16 Fe1 C12 125.2(3) . .
C18 Fe1 C13 109.7(3) . .
C15 Fe1 C13 157.7(3) . .
C10 Fe1 C13 68.52(19) . .
C14 Fe1 C13 40.6(2) . .
C19 Fe1 C13 123.1(3) . .
C11 Fe1 C13 67.6(2) . .
C16 Fe1 C13 161.2(3) . .
C12 Fe1 C13 39.7(2) . .
C18 Fe1 C17 39.6(2) . .
C15 Fe1 C17 67.3(3) . .
C10 Fe1 C17 157.5(3) . .
C14 Fe1 C17 161.0(3) . .
C19 Fe1 C17 67.4(3) . .
C11 Fe1 C17 123.5(3) . .
C16 Fe1 C17 39.9(3) . .
C12 Fe1 C17 110.1(2) . .
C13 Fe1 C17 125.9(3) . .
C2 N1 C1 111.5(3) . .
C2 N1 H1A 109.3 . .
C1 N1 H1A 109.3 . .
C2 N1 H1B 109.3 . .
C1 N1 H1B 109.3 . .
H1A N1 H1B 108.0 . .
C10 C1 N1 112.5(3) . .
C10 C1 H1C 109.1 . .
N1 C1 H1C 109.1 . .
C10 C1 H1D 109.1 . .
N1 C1 H1D 109.1 . .
H1C C1 H1D 107.8 . .
N1 C2 C3 112.3(4) . .
N1 C2 H2A 109.1 . .
C3 C2 H2A 109.1 . .
N1 C2 H2B 109.1 . .
C3 C2 H2B 109.1 . .
H2A C2 H2B 107.9 . .
C8 C3 C4 118.3(5) . .
C8 C3 C2 121.6(5) . .
C4 C3 C2 120.1(4) . .
C3 C4 C5 119.9(5) . .
C3 C4 H4 120.0 . .
C5 C4 H4 120.0 . .
C6 C5 C4 121.6(5) . .
C6 C5 H5 119.2 . .
C4 C5 H5 119.2 . .
C5 C6 C7 117.7(5) . .
C5 C6 C9 120.1(6) . .
C7 C6 C9 122.1(6) . .
C6 C7 C8 120.8(5) . .
C6 C7 H7 119.6 . .
C8 C7 H7 119.6 . .
C3 C8 C7 121.7(5) . .
C3 C8 H8 119.2 . .
C7 C8 H8 119.2 . .
C6 C9 H9A 109.5 . .
C6 C9 H9B 109.5 . .
H9A C9 H9B 109.5 . .
C6 C9 H9C 109.5 . .
H9A C9 H9C 109.5 . .
H9B C9 H9C 109.5 . .
C11 C10 C14 107.0(4) . .
C11 C10 C1 127.1(4) . .
C14 C10 C1 125.8(4) . .
C11 C10 Fe1 69.9(2) . .
C14 C10 Fe1 69.5(2) . .
C1 C10 Fe1 122.6(3) . .
C10 C11 C12 108.5(5) . .
C10 C11 Fe1 69.3(3) . .
C12 C11 Fe1 70.2(3) . .
C10 C11 H11 125.7 . .
C12 C11 H11 125.7 . .
Fe1 C11 H11 126.3 . .
C13 C12 C11 107.9(5) . .
C13 C12 Fe1 70.2(3) . .
C11 C12 Fe1 69.1(3) . .
C13 C12 H12 126.0 . .
C11 C12 H12 126.0 . .
Fe1 C12 H12 126.2 . .
C12 C13 C14 108.6(5) . .
C12 C13 Fe1 70.1(3) . .
C14 C13 Fe1 68.8(3) . .
C12 C13 H13 125.7 . .
C14 C13 H13 125.7 . .
Fe1 C13 H13 127.0 . .
C13 C14 C10 107.9(5) . .
C13 C14 Fe1 70.5(3) . .
C10 C14 Fe1 69.4(2) . .
C13 C14 H14 126.0 . .
C10 C14 H14 126.0 . .
Fe1 C14 H14 125.6 . .
C16 C15 C19 108.2(6) . .
C16 C15 Fe1 70.7(4) . .
C19 C15 Fe1 70.0(4) . .
C16 C15 H15 125.9 . .
C19 C15 H15 125.9 . .
Fe1 C15 H15 125.0 . .
C15 C16 C17 108.3(6) . .
C15 C16 Fe1 69.1(4) . .
C17 C16 Fe1 70.9(4) . .
C15 C16 H16 125.9 . .
C17 C16 H16 125.9 . .
Fe1 C16 H16 125.6 . .
C18 C17 C16 107.5(6) . .
C18 C17 Fe1 68.5(3) . .
C16 C17 Fe1 69.2(3) . .
C18 C17 H17 126.2 . .
C16 C17 H17 126.2 . .
Fe1 C17 H17 127.6 . .
C17 C18 C19 108.7(7) . .
C17 C18 Fe1 71.9(3) . .
C19 C18 Fe1 69.8(3) . .
C17 C18 H18 125.6 . .
C19 C18 H18 125.6 . .
Fe1 C18 H18 124.3 . .
C15 C19 C18 107.3(6) . .
C15 C19 Fe1 69.7(3) . .
C18 C19 Fe1 69.6(3) . .
C15 C19 H19 126.4 . .
C18 C19 H19 126.4 . .
Fe1 C19 H19 126.0 . .
C24 O1 C25 116.3(4) . .
C27 O2 C26 116.4(4) . .
C31 O4 C30 118.2(5) . .
C36 O5 C37 117.8(4) . .
C39 O6 C38 113.1(4) . .
C40 O7 C41 112.3(4) . .
C43 O8 C42 117.8(4) . .
C43 C20 C21 117.9(7) . .
C43 C20 H20 121.0 . .
C21 C20 H20 121.0 . .
C22 C21 C20 120.5(8) . .
C22 C21 H21 119.8 . .
C20 C21 H21 119.8 . .
C21 C22 C23 122.2(8) . .
C21 C22 H22 118.9 . .
C23 C22 H22 118.9 . .
C22 C23 C24 119.4(7) . .
C22 C23 H23 120.3 . .
C24 C23 H23 120.3 . .
O1 C24 C43 115.2(5) . .
O1 C24 C23 124.6(6) . .
C43 C24 C23 120.2(6) . .
O1 C25 C26 108.7(4) . .
O1 C25 H25A 109.9 . .
C26 C25 H25A 109.9 . .
O1 C25 H25B 109.9 . .
C26 C25 H25B 109.9 . .
H25A C25 H25B 108.3 . .
O2 C26 C25 111.7(5) . .
O2 C26 H26A 109.3 . .
C25 C26 H26A 109.3 . .
O2 C26 H26B 109.3 . .
C25 C26 H26B 109.3 . .
H26A C26 H26B 107.9 . .
O4 C31 C32 126.3(5) . .
O4 C31 C36 114.8(5) . .
C32 C31 C36 118.9(6) . .
C33 C32 C31 119.7(6) . .
C33 C32 H32 120.1 . .
C31 C32 H32 120.1 . .
C34 C33 C32 120.7(6) . .
C34 C33 H33 119.7 . .
C32 C33 H33 119.7 . .
C33 C34 C35 120.5(6) . .
C33 C34 H34 119.7 . .
C35 C34 H34 119.7 . .
C34 C35 C36 120.9(6) . .
C34 C35 H35 119.6 . .
C36 C35 H35 119.6 . .
O5 C36 C35 124.9(5) . .
O5 C36 C31 115.8(5) . .
C35 C36 C31 119.2(5) . .
O5 C37 C38 107.1(4) . .
O5 C37 H37A 110.3 . .
C38 C37 H37A 110.3 . .
O5 C37 H37B 110.3 . .
C38 C37 H37B 110.3 . .
H37A C37 H37B 108.5 . .
O6 C38 C37 111.7(4) . .
O6 C38 H38A 109.3 . .
C37 C38 H38A 109.3 . .
O6 C38 H38B 109.3 . .
C37 C38 H38B 109.3 . .
H38A C38 H38B 107.9 . .
O6 C39 C40 109.0(4) . .
O6 C39 H39A 109.9 . .
C40 C39 H39A 109.9 . .
O6 C39 H39B 109.9 . .
C40 C39 H39B 109.9 . .
H39A C39 H39B 108.3 . .
O7 C40 C39 108.9(4) . .
O7 C40 H40A 109.9 . .
C39 C40 H40A 109.9 . .
O7 C40 H40B 109.9 . .
C39 C40 H40B 109.9 . .
H40A C40 H40B 108.3 . .
O7 C41 C42 108.1(4) . .
O7 C41 H41A 110.1 . .
C42 C41 H41A 110.1 . .
O7 C41 H41B 110.1 . .
C42 C41 H41B 110.1 . .
H41A C41 H41B 108.4 . .
O8 C42 C41 108.7(5) . .
O8 C42 H42A 109.9 . .
C41 C42 H42A 109.9 . .
O8 C42 H42B 109.9 . .
C41 C42 H42B 109.9 . .
H42A C42 H42B 108.3 . .
O8 C43 C24 117.0(5) . .
O8 C43 C20 123.1(6) . .
C24 C43 C20 119.9(6) . .
F5 P1 F4 94.9(3) . .
F5 P1 F6 87.6(3) . .
F4 P1 F6 177.3(3) . .
F5 P1 F3 179.2(3) . .
F4 P1 F3 85.4(3) . .
F6 P1 F3 92.0(3) . .
F5 P1 F2 90.7(3) . .
F4 P1 F2 90.1(2) . .
F6 P1 F2 90.9(2) . .
F3 P1 F2 90.0(3) . .
F5 P1 F1 89.0(3) . .
F4 P1 F1 89.3(2) . .
F6 P1 F1 89.7(2) . .
F3 P1 F1 90.4(3) . .
F2 P1 F1 179.3(2) . .
O2 C27 C28 117.6(5) . .
O2 C27 H27A 107.9 . .
C28 C27 H27A 107.9 . .
O2 C27 H27B 107.9 . .
C28 C27 H27B 107.9 . .
H27A C27 H27B 107.2 . .
C28 O3 C29 122.5(6) . .
O3 C28 C27 124.5(6) . .
O3 C28 H28A 106.2 . .
C27 C28 H28A 106.2 . .
O3 C28 H28B 106.2 . .
C27 C28 H28B 106.2 . .
H28A C28 H28B 106.4 . .
O3 C29 C30 110.0(6) . .
O3 C29 H29A 109.7 . .
C30 C29 H29A 109.7 . .
O3 C29 H29B 109.7 . .
C30 C29 H29B 109.7 . .
H29A C29 H29B 108.2 . .
O4 C30 C29 108.7(5) . .
O4 C30 H30A 110.0 . .
C29 C30 H30A 110.0 . .
O4 C30 H30B 110.0 . .
C29 C30 H30B 110.0 . .
H30A C30 H30B 108.3 . .

loop_
_geom_bond_atom_site_label_1
_geom_bond_atom_site_label_2
_geom_bond_distance
_geom_bond_site_symmetry_2
Fe1 C18 2.025(5) .
Fe1 C15 2.025(6) .
Fe1 C10 2.027(4) .
Fe1 C14 2.028(5) .
Fe1 C19 2.028(6) .
Fe1 C11 2.035(5) .
Fe1 C16 2.045(6) .
Fe1 C12 2.049(5) .
Fe1 C13 2.050(5) .
Fe1 C17 2.068(5) .
N1 C2 1.494(5) .
N1 C1 1.506(5) .
N1 H1A 0.8900 .
N1 H1B 0.8900 .
C1 C10 1.494(6) .
C1 H1C 0.9700 .
C1 H1D 0.9700 .
C2 C3 1.509(6) .
C2 H2A 0.9700 .
C2 H2B 0.9700 .
C3 C8 1.366(7) .
C3 C4 1.372(7) .
C4 C5 1.391(7) .
C4 H4 0.9300 .
C5 C6 1.369(8) .
C5 H5 0.9300 .
C6 C7 1.372(8) .
C6 C9 1.519(7) .
C7 C8 1.373(7) .
C7 H7 0.9300 .
C8 H8 0.9300 .
C9 H9A 0.9600 .
C9 H9B 0.9600 .
C9 H9C 0.9600 .
C10 C11 1.414(6) .
C10 C14 1.422(6) .
C11 C12 1.418(7) .
C11 H11 0.9300 .
C12 C13 1.392(8) .
C12 H12 0.9300 .
C13 C14 1.416(7) .
C13 H13 0.9300 .
C14 H14 0.9300 .
C15 C16 1.397(9) .
C15 C19 1.397(9) .
C15 H15 0.9300 .
C16 C17 1.403(9) .
C16 H16 0.9300 .
C17 C18 1.388(9) .
C17 H17 0.9300 .
C18 C19 1.407(9) .
C18 H18 0.9300 .
C19 H19 0.9300 .
O1 C24 1.370(6) .
O1 C25 1.456(6) .
O2 C27 1.356(7) .
O2 C26 1.413(6) .
O4 C31 1.383(7) .
O4 C30 1.439(6) .
O5 C36 1.363(6) .
O5 C37 1.430(5) .
O6 C39 1.435(6) .
O6 C38 1.437(6) .
O7 C40 1.408(6) .
O7 C41 1.421(6) .
O8 C43 1.378(6) .
O8 C42 1.436(6) .
C20 C43 1.409(7) .
C20 C21 1.421(10) .
C20 H20 0.9300 .
C21 C22 1.338(10) .
C21 H21 0.9300 .
C22 C23 1.363(10) .
C22 H22 0.9300 .
C23 C24 1.397(8) .
C23 H23 0.9300 .
C24 C43 1.382(8) .
C25 C26 1.482(7) .
C25 H25A 0.9700 .
C25 H25B 0.9700 .
C26 H26A 0.9700 .
C26 H26B 0.9700 .
C31 C32 1.396(8) .
C31 C36 1.400(7) .
C32 C33 1.393(9) .
C32 H32 0.9300 .
C33 C34 1.346(9) .
C33 H33 0.9300 .
C34 C35 1.367(7) .
C34 H34 0.9300 .
C35 C36 1.387(7) .
C35 H35 0.9300 .
C37 C38 1.498(7) .
C37 H37A 0.9700 .
C37 H37B 0.9700 .
C38 H38A 0.9700 .
C38 H38B 0.9700 .
C39 C40 1.473(7) .
C39 H39A 0.9700 .
C39 H39B 0.9700 .
C40 H40A 0.9700 .
C40 H40B 0.9700 .
C41 C42 1.482(8) .
C41 H41A 0.9700 .
C41 H41B 0.9700 .
C42 H42A 0.9700 .
C42 H42B 0.9700 .
P1 F5 1.543(4) .
P1 F4 1.560(4) .
P1 F6 1.561(4) .
P1 F3 1.562(5) .
P1 F2 1.571(4) .
P1 F1 1.580(4) .
C27 C28 1.414(9) .
C27 H27A 0.9700 .
C27 H27B 0.9700 .
O3 C28 1.228(7) .
O3 C29 1.410(7) .
C28 H28A 0.9700 .
C28 H28B 0.9700 .
C29 C30 1.469(8) .
C29 H29A 0.9700 .
C29 H29B 0.9700 .
C30 H30A 0.9700 .
C30 H30B 0.9700 .
